data_4086135
loop_
_publ_author_name
'Bailey, Wilson D.'
'Luconi, Lapo'
'Rossin, Andrea'
'Yakhvarov, Dmitry'
'Flowers, Sarah E.'
'Kaminsky, Werner'
'Kemp, Richard A.'
'Giambastiani, Giuliano'
'Goldberg, Karen I.'

_publ_section_title
;
 Pyrazole-Based PCN Pincer Complexes of Palladium(II): Mono- and Dinuclear
 Hydroxide Complexes and Ligand Rollover C--H Activation
;
_journal_issue 16
_journal_name_full Organometallics
_journal_page_first 3998
_journal_paper_doi 10.1021/acs.organomet.5b00355
_journal_volume 34
_journal_year 2015
_chemical_absolute_configuration unk
_chemical_compound_source 'synthesis as described'
_chemical_formula_moiety 'C18 H26 Cl N2 P Pd'
_chemical_formula_sum 'C18 H26 Cl N2 P Pd'
_chemical_formula_weight 443.23
_space_group_IT_number 19
_symmetry_cell_setting orthorhombic
_symmetry_Int_Tables_number 19
_symmetry_space_group_name_Hall 'P 2ac 2ab'
_symmetry_space_group_name_H-M 'P 21 21 21'
_atom_sites_solution_hydrogens geom
_audit_creation_date 2015-01-28T16:46:23-00:00
_audit_creation_method 'WinGX routine CIF_UPDATE'
_cell_angle_alpha 90
_cell_angle_beta 90
_cell_angle_gamma 90
_cell_formula_units_Z 4
_cell_length_a 11.054(7)
_cell_length_b 12.843(8)
_cell_length_c 13.303(8)
_cell_measurement_reflns_used 1624
_cell_measurement_temperature 120(2)
_cell_measurement_theta_max 25.8003
_cell_measurement_theta_min 4.2879
_cell_measurement_wavelength 0.71073
_cell_volume 1889(2)
_computing_cell_refinement
;
        CrysAlisPro, Oxford Diffraction Ltd.,
        Version 1.171.34.41 (release 13-09-2010 CrysAlis171 .NET)
        (compiled Sep 13 2010,14:28:38)
;
_computing_data_collection
;
        CrysAlisPro, Oxford Diffraction Ltd.,
        Version 1.171.34.41 (release 13-09-2010 CrysAlis171 .NET)
        (compiled Sep 13 2010,14:28:38)
;
_computing_data_reduction
;
        CrysAlisPro, Oxford Diffraction Ltd.,
        Version 1.171.34.41 (release 13-09-2010 CrysAlis171 .NET)
        (compiled Sep 13 2010,14:28:38)
;
_computing_molecular_graphics 'Ortep-3 for Windows (Farrugia, 1997)'
_computing_publication_material 'WinGX publication routines (Farrugia, 1999)'
_computing_structure_refinement 'SHELXL-2014/6 (Sheldrick, 2014)'
_diffrn_ambient_temperature 120(2)
_diffrn_detector_area_resol_mean 16.4547
_diffrn_measured_fraction_theta_full 0.893
_diffrn_measured_fraction_theta_max 0.825
_diffrn_measurement_device_type 'Xcalibur, Sapphire3'
_diffrn_measurement_method '\w scans'
_diffrn_orient_matrix_UB_11 -0.0620784
_diffrn_orient_matrix_UB_12 -0.0086452
_diffrn_orient_matrix_UB_13 0.0106002
_diffrn_orient_matrix_UB_21 -0.0115004
_diffrn_orient_matrix_UB_22 0.0540517
_diffrn_orient_matrix_UB_23 -0.0054277
_diffrn_orient_matrix_UB_31 -0.0114628
_diffrn_orient_matrix_UB_32 -0.0074325
_diffrn_orient_matrix_UB_33 -0.0519579
_diffrn_radiation_monochromator graphite
_diffrn_radiation_probe x-ray
_diffrn_radiation_type MoK\a
_diffrn_radiation_wavelength 0.71069
_diffrn_reflns_av_R_equivalents 0.1106
_diffrn_reflns_av_unetI/netI 0.2419
_diffrn_reflns_laue_measured_fraction_full 0.893
_diffrn_reflns_laue_measured_fraction_max 0.825
_diffrn_reflns_limit_h_max 13
_diffrn_reflns_limit_h_min -11
_diffrn_reflns_limit_k_max 15
_diffrn_reflns_limit_k_min -13
_diffrn_reflns_limit_l_max 16
_diffrn_reflns_limit_l_min -13
_diffrn_reflns_number 8113
_diffrn_reflns_point_group_measured_fraction_full 0.851
_diffrn_reflns_point_group_measured_fraction_max 0.779
_diffrn_reflns_theta_full 25
_diffrn_reflns_theta_max 25.855
_diffrn_reflns_theta_min 4.296
_exptl_absorpt_coefficient_mu 1.209
_exptl_absorpt_correction_T_max 1
_exptl_absorpt_correction_T_min 0.97208
_exptl_absorpt_correction_type multi-scan
_exptl_absorpt_process_details
;
        CrysAlisPro, Oxford Diffraction Ltd.,
        Version 1.171.34.41 (release 13-09-2010 CrysAlis171 .NET)
        (compiled Sep 13 2010,14:28:38)
        Empirical absorption correction using spherical harmonics,
 implemented in SCALE3 ABSPACK scaling algorithm.
;
_exptl_crystal_colour colourless
_exptl_crystal_density_diffrn 1.559
_exptl_crystal_density_method 'not measured'
_exptl_crystal_description prism
_exptl_crystal_F_000 904
_exptl_crystal_size_max 0.04
_exptl_crystal_size_mid 0.01
_exptl_crystal_size_min 0.01
_refine_diff_density_max 1.089
_refine_diff_density_min -0.739
_refine_diff_density_rms 0.155
_refine_ls_abs_structure_details
;
 Flack x determined using 594 quotients [(I+)-(I-)]/[(I+)+(I-)]
 (Parsons, Flack and Wagner, Acta Cryst. B69 (2013) 249-259).
;
_refine_ls_abs_structure_Flack 0.00(7)
_refine_ls_extinction_method none
_refine_ls_goodness_of_fit_ref 0.981
_refine_ls_hydrogen_treatment constr
_refine_ls_matrix_type full
_refine_ls_number_parameters 214
_refine_ls_number_reflns 2862
_refine_ls_number_restraints 0
_refine_ls_restrained_S_all 0.981
_refine_ls_R_factor_all 0.1091
_refine_ls_R_factor_gt 0.064
_refine_ls_shift/su_max 0
_refine_ls_shift/su_mean 0
_refine_ls_structure_factor_coef Fsqd
_refine_ls_weighting_details 'w=1/[\s^2^(Fo^2^)+(0.0112P)^2^] where P=(Fo^2^+2Fc^2^)/3'
_refine_ls_weighting_scheme calc
_refine_ls_wR_factor_gt 0.0895
_refine_ls_wR_factor_ref 0.1084
_reflns_number_gt 1997
_reflns_number_total 2862
_reflns_threshold_expression 'I > 2\s(I)'
_cod_data_source_file om5b00355_si_003.cif
_cod_data_source_block 4a
_cod_depositor_comments 'Adding full bibliography for 4086135--4086143.cif.'
_cod_original_cell_volume 1888.6(2)
_cod_database_code 4086135

loop_
_symmetry_equiv_pos_as_xyz
'x, y, z'
'-x+1/2, -y, z+1/2'
'x+1/2, -y+1/2, -z'
'-x, y+1/2, -z+1/2'

loop_
_atom_site_label
_atom_site_type_symbol
_atom_site_fract_x
_atom_site_fract_y
_atom_site_fract_z
_atom_site_U_iso_or_equiv
_atom_site_adp_type
_atom_site_occupancy
_atom_site_calc_flag
C1 C 0.9057(13) -0.0023(10) 0.4109(11) 0.017(4) Uani 1 d
C2 C 1.0238(14) -0.0216(11) 0.3818(11) 0.024(4) Uani 1 d
C3 C 1.0938(13) -0.1005(12) 0.4246(11) 0.025(4) Uani 1 d
H3 H 1.1743 -0.1133 0.403 0.03 Uiso 1 calc
C4 C 1.0407(13) -0.1592(10) 0.4998(11) 0.024(4) Uani 1 d
H4 H 1.086 -0.2136 0.5303 0.028 Uiso 1 calc
C5 C 0.9229(14) -0.1408(12) 0.5320(12) 0.033(5) Uani 1 d
H5 H 0.8892 -0.1818 0.5844 0.039 Uiso 1 calc
C6 C 0.8550(14) -0.0632(11) 0.4882(12) 0.029(4) Uani 1 d
C7 C 1.1737(15) 0.0427(10) 0.2487(10) 0.025(4) Uani 1 d
H7 H 1.2385 -0.0054 0.2554 0.03 Uiso 1 calc
C8 C 1.1700(13) 0.1260(10) 0.1833(9) 0.022(4) Uani 1 d
H8 H 1.2311 0.1484 0.138 0.026 Uiso 1 calc
C9 C 1.0545(13) 0.1702(12) 0.1990(11) 0.033(5) Uani 1 d
H9 H 1.024 0.2284 0.1629 0.04 Uiso 1 calc
C10 C 0.7307(13) -0.0323(11) 0.5245(11) 0.026(4) Uani 1 d
H10A H 0.7365 0.0023 0.5909 0.032 Uiso 1 calc
H10B H 0.6786 -0.0946 0.5314 0.032 Uiso 1 calc
C11 C 0.5664(12) -0.0259(10) 0.3547(11) 0.017(4) Uani 1 d
C12 C 0.5193(14) 0.0333(11) 0.2624(12) 0.037(4) Uani 1 d
H12A H 0.5874 0.065 0.2266 0.056 Uiso 1 calc
H12B H 0.4632 0.0879 0.2842 0.056 Uiso 1 calc
H12C H 0.4771 -0.0152 0.2176 0.056 Uiso 1 calc
C13 C 0.6396(11) -0.1174(11) 0.3151(10) 0.032(4) Uani 1 d
H13A H 0.5881 -0.1612 0.2726 0.048 Uiso 1 calc
H13B H 0.6701 -0.1586 0.3717 0.048 Uiso 1 calc
H13C H 0.7079 -0.0914 0.2754 0.048 Uiso 1 calc
C14 C 0.4553(13) -0.0667(11) 0.4098(12) 0.035(4) Uani 1 d
H14A H 0.4081 -0.1111 0.3646 0.052 Uiso 1 calc
H14B H 0.4054 -0.0079 0.4319 0.052 Uiso 1 calc
H14C H 0.4809 -0.1072 0.4685 0.052 Uiso 1 calc
C15 C 0.5823(12) 0.1578(11) 0.5055(11) 0.021(4) Uani 1 d
C16 C 0.5148(12) 0.1115(13) 0.5957(10) 0.036(4) Uani 1 d
H16A H 0.4783 0.1678 0.6351 0.055 Uiso 1 calc
H16B H 0.5718 0.0727 0.6379 0.055 Uiso 1 calc
H16C H 0.4513 0.0644 0.5718 0.055 Uiso 1 calc
C17 C 0.4964(13) 0.2202(11) 0.4403(12) 0.033(4) Uani 1 d
H17A H 0.4725 0.2838 0.4759 0.05 Uiso 1 calc
H17B H 0.4243 0.1784 0.4257 0.05 Uiso 1 calc
H17C H 0.5367 0.2388 0.3772 0.05 Uiso 1 calc
C18 C 0.6832(14) 0.2304(10) 0.5465(10) 0.029(4) Uani 1 d
H18A H 0.7263 0.2626 0.4901 0.043 Uiso 1 calc
H18B H 0.7402 0.1895 0.5869 0.043 Uiso 1 calc
H18C H 0.6468 0.2848 0.5884 0.043 Uiso 1 calc
N1 N 0.9935(9) 0.1199(10) 0.2710(8) 0.019(3) Uani 1 d
N2 N 1.0685(11) 0.0412(9) 0.3021(9) 0.022(3) Uani 1 d
Cl1 Cl 0.7403(3) 0.2579(3) 0.2535(3) 0.0304(10) Uani 1 d
Pd1 Pd 0.82427(11) 0.11276(9) 0.34141(9) 0.0234(3) Uani 1 d
P1 P 0.6667(4) 0.0577(3) 0.4311(3) 0.0216(9) Uani 1 d

loop_
_atom_site_aniso_label
_atom_site_aniso_U_11
_atom_site_aniso_U_22
_atom_site_aniso_U_33
_atom_site_aniso_U_23
_atom_site_aniso_U_13
_atom_site_aniso_U_12
C1 0.025(10) 0.012(8) 0.014(9) -0.011(7) 0.007(8) -0.006(8)
C2 0.023(10) 0.018(9) 0.031(10) -0.004(8) -0.002(9) 0.001(8)
C3 0.025(9) 0.033(10) 0.019(9) -0.010(9) 0.001(8) 0.003(9)
C4 0.031(10) 0.011(8) 0.029(10) 0.004(8) -0.004(9) 0.001(8)
C5 0.030(10) 0.048(13) 0.020(10) -0.004(8) -0.001(8) 0.013(9)
C6 0.037(12) 0.018(9) 0.031(10) -0.010(8) -0.015(9) -0.003(8)
C7 0.022(9) 0.030(9) 0.022(9) -0.006(7) -0.001(10) 0.000(9)
C8 0.008(7) 0.030(9) 0.026(9) -0.014(8) 0.008(8) 0.004(9)
C9 0.020(10) 0.052(11) 0.028(11) 0.001(9) 0.003(8) -0.013(9)
C10 0.036(11) 0.018(9) 0.026(9) 0.002(7) -0.009(8) -0.003(8)
C11 0.022(9) 0.015(8) 0.013(9) 0.002(8) -0.006(8) -0.008(7)
C12 0.044(11) 0.024(10) 0.043(12) 0.001(9) -0.001(10) -0.012(8)
C13 0.034(10) 0.028(8) 0.034(10) -0.004(9) 0.000(7) -0.008(9)
C14 0.039(11) 0.025(10) 0.040(11) -0.014(8) -0.004(10) 0.003(8)
C15 0.023(9) 0.019(9) 0.020(9) 0.000(7) -0.006(8) -0.011(8)
C16 0.038(10) 0.040(10) 0.032(10) -0.009(10) 0.004(8) 0.008(10)
C17 0.025(9) 0.022(9) 0.053(12) -0.008(9) 0.000(10) -0.015(8)
C18 0.034(9) 0.024(8) 0.029(10) -0.013(7) 0.022(10) 0.002(9)
N1 0.010(6) 0.025(7) 0.024(7) -0.002(7) -0.006(6) 0.001(7)
N2 0.019(8) 0.023(7) 0.025(8) 0.002(6) -0.010(7) -0.005(6)
Cl1 0.031(2) 0.030(2) 0.030(2) 0.0089(19) -0.005(2) 0.0005(19)
Pd1 0.0272(6) 0.0203(6) 0.0225(6) 0.0017(7) -0.0003(7) 0.0015(7)
P1 0.023(2) 0.022(2) 0.019(2) -0.0006(18) -0.003(2) -0.002(2)

loop_
_atom_type_symbol
_atom_type_description
_atom_type_scat_dispersion_real
_atom_type_scat_dispersion_imag
_atom_type_scat_source
C C 0.0033 0.0016 'International Tables Vol C Tables 4.2.6.8 and 6.1.1.4'
H H 0 0 'International Tables Vol C Tables 4.2.6.8 and 6.1.1.4'
N N 0.0061 0.0033 'International Tables Vol C Tables 4.2.6.8 and 6.1.1.4'
Cl Cl 0.1484 0.1585 'International Tables Vol C Tables 4.2.6.8 and 6.1.1.4'
Pd Pd -0.9988 1.0072 'International Tables Vol C Tables 4.2.6.8 and 6.1.1.4'
P P 0.1023 0.0942 'International Tables Vol C Tables 4.2.6.8 and 6.1.1.4'

loop_
_geom_angle_atom_site_label_1
_geom_angle_atom_site_label_2
_geom_angle_atom_site_label_3
_geom_angle
C2 C1 C6 118.7(13)
C2 C1 Pd1 115.8(11)
C6 C1 Pd1 125.4(11)
C1 C2 C3 122.6(14)
C1 C2 N2 115.8(14)
C3 C2 N2 121.6(14)
C4 C3 C2 117.1(13)
C4 C3 H3 121.4
C2 C3 H3 121.4
C3 C4 C5 121.8(15)
C3 C4 H4 119.1
C5 C4 H4 119.1
C6 C5 C4 120.2(16)
C6 C5 H5 119.9
C4 C5 H5 119.9
C5 C6 C1 119.6(15)
C5 C6 C10 123.4(15)
C1 C6 C10 116.7(13)
N2 C7 C8 108.4(14)
N2 C7 H7 125.8
C8 C7 H7 125.8
C7 C8 C9 104.2(13)
C7 C8 H8 127.9
C9 C8 H8 127.9
N1 C9 C8 111.6(13)
N1 C9 H9 124.2
C8 C9 H9 124.2
C6 C10 P1 107.4(11)
C6 C10 H10A 110.2
P1 C10 H10A 110.2
C6 C10 H10B 110.2
P1 C10 H10B 110.2
H10A C10 H10B 108.5
C13 C11 C14 109.3(11)
C13 C11 C12 106.7(12)
C14 C11 C12 106.4(12)
C13 C11 P1 108.7(9)
C14 C11 P1 114.7(10)
C12 C11 P1 110.8(9)
C11 C12 H12A 109.5
C11 C12 H12B 109.5
H12A C12 H12B 109.5
C11 C12 H12C 109.5
H12A C12 H12C 109.5
H12B C12 H12C 109.5
C11 C13 H13A 109.5
C11 C13 H13B 109.5
H13A C13 H13B 109.5
C11 C13 H13C 109.5
H13A C13 H13C 109.5
H13B C13 H13C 109.5
C11 C14 H14A 109.5
C11 C14 H14B 109.5
H14A C14 H14B 109.5
C11 C14 H14C 109.5
H14A C14 H14C 109.5
H14B C14 H14C 109.5
C17 C15 C16 110.4(12)
C17 C15 C18 109.5(11)
C16 C15 C18 107.9(12)
C17 C15 P1 111.9(10)
C16 C15 P1 112.9(10)
C18 C15 P1 103.9(9)
C15 C16 H16A 109.5
C15 C16 H16B 109.5
H16A C16 H16B 109.5
C15 C16 H16C 109.5
H16A C16 H16C 109.5
H16B C16 H16C 109.5
C15 C17 H17A 109.5
C15 C17 H17B 109.5
H17A C17 H17B 109.5
C15 C17 H17C 109.5
H17A C17 H17C 109.5
H17B C17 H17C 109.5
C15 C18 H18A 109.5
C15 C18 H18B 109.5
H18A C18 H18B 109.5
C15 C18 H18C 109.5
H18A C18 H18C 109.5
H18B C18 H18C 109.5
C9 N1 N2 105.5(11)
C9 N1 Pd1 142.4(10)
N2 N1 Pd1 111.9(9)
C7 N2 N1 110.4(12)
C7 N2 C2 134.0(13)
N1 N2 C2 115.7(12)
C1 Pd1 N1 80.4(5)
C1 Pd1 P1 82.4(4)
N1 Pd1 P1 162.3(3)
C1 Pd1 Cl1 175.6(4)
N1 Pd1 Cl1 95.4(3)
P1 Pd1 Cl1 101.91(14)
C10 P1 C11 103.8(6)
C10 P1 C15 105.4(7)
C11 P1 C15 113.0(6)
C10 P1 Pd1 105.1(5)
C11 P1 Pd1 111.0(5)
C15 P1 Pd1 117.0(5)

loop_
_geom_bond_atom_site_label_1
_geom_bond_atom_site_label_2
_geom_bond_distance
C1 C2 1.384(18)
C1 C6 1.408(19)
C1 Pd1 1.962(14)
C2 C3 1.396(18)
C2 N2 1.421(17)
C3 C4 1.383(18)
C3 H3 0.95
C4 C5 1.392(18)
C4 H4 0.95
C5 C6 1.377(18)
C5 H5 0.95
C6 C10 1.51(2)
C7 N2 1.362(18)
C7 C8 1.380(17)
C7 H7 0.95
C8 C9 1.412(18)
C8 H8 0.95
C9 N1 1.337(16)
C9 H9 0.95
C10 P1 1.839(14)
C10 H10A 0.99
C10 H10B 0.99
C11 C13 1.521(17)
C11 C14 1.524(19)
C11 C12 1.535(19)
C11 P1 1.848(14)
C12 H12A 0.98
C12 H12B 0.98
C12 H12C 0.98
C13 H13A 0.98
C13 H13B 0.98
C13 H13C 0.98
C14 H14A 0.98
C14 H14B 0.98
C14 H14C 0.98
C15 C17 1.515(19)
C15 C16 1.534(18)
C15 C18 1.553(18)
C15 P1 1.871(15)
C16 H16A 0.98
C16 H16B 0.98
C16 H16C 0.98
C17 H17A 0.98
C17 H17B 0.98
C17 H17C 0.98
C18 H18A 0.98
C18 H18B 0.98
C18 H18C 0.98
N1 N2 1.372(14)
N1 Pd1 2.094(10)
Cl1 Pd1 2.388(4)
Pd1 P1 2.227(4)

loop_
_geom_hbond_atom_site_label_D
_geom_hbond_atom_site_label_H
_geom_hbond_atom_site_label_A
_geom_hbond_distance_DH
_geom_hbond_distance_HA
_geom_hbond_distance_DA
_geom_hbond_angle_DHA
_geom_hbond_site_symmetry_A
C3 H3 Cl1 0.95 2.82 3.505(15) 129.6 4_745
C14 H14A Cl1 0.98 2.83 3.804(15) 175.6 4_645
C17 H17C Cl1 0.98 2.8 3.699(16) 153 .
